data_4081085
loop_
_publ_author_name
'Gock, Michael'
'Wiedemann, Bianca'
'Dietz, Christina'
'Bai, Chenyu'
'Lutter, Michael'
'Abeyawarathan, Vinusuya'
'Jurkschat, Klaus'

_publ_section_title
;
 Simplicity Meets Beauty. Trapping Molecular Dimethyltin Oxide in the
 Novel Organotinoxo Cluster [MeN(CH2CH2O)2SnMe2.Me2SnO]3
;
_journal_issue 15
_journal_name_full Organometallics
_journal_page_first 4262
_journal_paper_doi 10.1021/om400432k
_journal_volume 32
_journal_year 2013
_chemical_formula_moiety 'C27 H69 N3 O9 Sn6, o.25 (H2 O)'
_chemical_formula_sum 'C27 H69.5 N3 O9.25 Sn6'
_chemical_formula_weight 1296.50
_chemical_name_systematic
; 
 ? 
;
_space_group_IT_number 176
_symmetry_cell_setting hexagonal
_symmetry_space_group_name_Hall '-P 6c'
_symmetry_space_group_name_H-M 'P 63/m'
_atom_sites_solution_hydrogens geom
_atom_sites_solution_primary direct
_atom_sites_solution_secondary difmap
_audit_creation_method SHELXL-97
_cell_angle_alpha 90.00
_cell_angle_beta 90.00
_cell_angle_gamma 120.00
_cell_formula_units_Z 2
_cell_length_a 14.2605(3)
_cell_length_b 14.2605(3)
_cell_length_c 13.0444(7)
_cell_measurement_reflns_used 6261
_cell_measurement_temperature 173(2)
_cell_measurement_theta_max 29.0751
_cell_measurement_theta_min 2.2664
_cell_volume 2297.33(14)
_computing_cell_refinement 'CrysAlisPro, Oxford Diffraction Ltd., Version 1.171.33.55''
_computing_data_collection 'CrysAlisPro, Oxford Diffraction Ltd., Version 1.171.33.55''
_computing_data_reduction 'CrysAlisPro, Oxford Diffraction Ltd., Version 1.171.33.55''
_computing_molecular_graphics 'SHELXP-97 (Sheldrick, 1997)'
_computing_publication_material 'enCIFer Version 1.4'
_computing_structure_refinement 'SHELXL-97 (Sheldrick, 1997)'
_computing_structure_solution 'SHELXS-97 (Sheldrick, 1990)'
_diffrn_ambient_temperature 173(2)
_diffrn_measured_fraction_theta_full 0.999
_diffrn_measured_fraction_theta_max 0.999
_diffrn_measurement_device 'XcaliburS CCD Diffractometer'
_diffrn_measurement_method '\w und \y scan'
_diffrn_radiation_monochromator graphite
_diffrn_radiation_source 'fine-focus sealed tube'
_diffrn_radiation_type MoK\a
_diffrn_radiation_wavelength 0.71073
_diffrn_reflns_av_R_equivalents 0.0442
_diffrn_reflns_av_sigmaI/netI 0.0306
_diffrn_reflns_limit_h_max 14
_diffrn_reflns_limit_h_min -17
_diffrn_reflns_limit_k_max 17
_diffrn_reflns_limit_k_min -17
_diffrn_reflns_limit_l_max 15
_diffrn_reflns_limit_l_min -15
_diffrn_reflns_number 14906
_diffrn_reflns_theta_full 25.49
_diffrn_reflns_theta_max 25.49
_diffrn_reflns_theta_min 2.27
_exptl_absorpt_coefficient_mu 3.254
_exptl_absorpt_correction_T_max 1.00000
_exptl_absorpt_correction_T_min 0.72425
_exptl_absorpt_correction_type multi-scan
_exptl_absorpt_process_details
;
CrysAlisPro, Oxford Diffraction Ltd.,
Version 1.171.33.55 (release 05-01-2010 CrysAlis171 .NET)
(compiled Jan  5 2010,16:28:46)
Empirical absorption correction using spherical harmonics,
 implemented in SCALE3 ABSPACK scaling algorithm.
;
_exptl_crystal_colour colourless
_exptl_crystal_density_diffrn 1.874
_exptl_crystal_density_method 'not measured'
_exptl_crystal_description column
_exptl_crystal_F_000 1253
_exptl_crystal_size_max 0.35
_exptl_crystal_size_mid 0.14
_exptl_crystal_size_min 0.05
_refine_diff_density_max 0.431
_refine_diff_density_min -0.496
_refine_diff_density_rms 0.074
_refine_ls_extinction_method none
_refine_ls_goodness_of_fit_ref 0.926
_refine_ls_hydrogen_treatment constr
_refine_ls_matrix_type full
_refine_ls_number_parameters 103
_refine_ls_number_reflns 1496
_refine_ls_number_restraints 0
_refine_ls_restrained_S_all 0.926
_refine_ls_R_factor_all 0.0284
_refine_ls_R_factor_gt 0.0198
_refine_ls_shift/su_max 0.001
_refine_ls_shift/su_mean 0.000
_refine_ls_structure_factor_coef Fsqd
_refine_ls_weighting_details 'calc w=1/[\s^2^(Fo^2^)+(0.0188P)^2^+0.0000P] where P=(Fo^2^+2Fc^2^)/3'
_refine_ls_weighting_scheme calc
_refine_ls_wR_factor_gt 0.0371
_refine_ls_wR_factor_ref 0.0381
_reflns_number_gt 1239
_reflns_number_total 1496
_reflns_threshold_expression >2sigma(I)
_cod_data_source_file om400432k_si_002.cif
_cod_data_source_block compound3*0.25H2O
_cod_original_sg_symbol_H-M P6(3)/m
_cod_original_formula_sum 'C27 H69.50 N3 O9.25 Sn6'
_cod_database_code 4081085

loop_
_symmetry_equiv_pos_as_xyz
'x, y, z'
'-y, x-y, z'
'-x+y, -x, z'
'-x, -y, z+1/2'
'y, -x+y, z+1/2'
'x-y, x, z+1/2'
'-x, -y, -z'
'y, -x+y, -z'
'x-y, x, -z'
'x, y, -z-1/2'
'-y, x-y, -z-1/2'
'-x+y, -x, -z-1/2'

loop_
_atom_site_label
_atom_site_type_symbol
_atom_site_fract_x
_atom_site_fract_y
_atom_site_fract_z
_atom_site_U_iso_or_equiv
_atom_site_adp_type
_atom_site_occupancy
_atom_site_symmetry_multiplicity
_atom_site_calc_flag
_atom_site_refinement_flags
Sn1 Sn 0.62692(2) 0.15269(2) 0.7500 0.02416(9) Uani 1 2 d S
O1 O 0.7788(2) 0.30177(19) 0.7500 0.0267(7) Uani 1 2 d S
C1 C 0.6252(3) 0.1402(3) 0.5888(3) 0.0445(9) Uani 1 1 d .
H1A H 0.6544 0.2124 0.5584 0.067 Uiso 1 1 calc R
H1B H 0.5506 0.0935 0.5652 0.067 Uiso 1 1 calc R
H1C H 0.6697 0.1089 0.5678 0.067 Uiso 1 1 calc R
Sn2 Sn 0.89965(2) 0.26668(2) 0.7500 0.03533(11) Uani 1 2 d S
C2 C 0.9614(3) 0.2472(3) 0.6088(3) 0.0699(14) Uani 1 1 d .
H2A H 1.0193 0.2308 0.6221 0.105 Uiso 1 1 calc R
H2B H 0.9904 0.3143 0.5690 0.105 Uiso 1 1 calc R
H2C H 0.9032 0.1877 0.5701 0.105 Uiso 1 1 calc R
O11 O 0.76505(19) 0.11208(19) 0.7500 0.0313(8) Uani 1 2 d S
C12 C 0.7672(4) 0.0165(3) 0.7500 0.0551(16) Uani 1 2 d S
H12A H 0.7823 0.0020 0.8205 0.066 Uiso 0.50 1 calc PR
H12B H 0.8273 0.0252 0.7056 0.066 Uiso 0.50 1 calc PR
C13 C 0.6670(4) -0.0765(4) 0.7145(6) 0.047(4) Uani 0.50 1 d P
H13A H 0.6664 -0.0755 0.6386 0.057 Uiso 0.50 1 calc PR
H13B H 0.6667 -0.1432 0.7360 0.057 Uiso 0.50 1 calc PR
N14 N 0.5720(3) -0.0816(3) 0.7500 0.0331(10) Uani 1 2 d S
C14 C 0.5449(8) -0.1297(6) 0.8569(7) 0.070(3) Uani 0.50 1 d P
H14A H 0.6099 -0.0947 0.8999 0.104 Uiso 0.50 1 calc PR
H14B H 0.5187 -0.2076 0.8531 0.104 Uiso 0.50 1 calc PR
H14C H 0.4885 -0.1180 0.8867 0.104 Uiso 0.50 1 calc PR
C15 C 0.4808(5) -0.1308(5) 0.6866(7) 0.049(2) Uani 0.50 1 d P
H15A H 0.4464 -0.2104 0.6935 0.059 Uiso 0.50 1 calc PR
H15B H 0.5041 -0.1120 0.6144 0.059 Uiso 0.50 1 calc PR
C16 C 0.3987(4) -0.0978(4) 0.7106(5) 0.041(2) Uani 0.50 1 d P
H16A H 0.3453 -0.1205 0.6542 0.049 Uiso 0.50 1 calc PR
H16B H 0.3594 -0.1343 0.7742 0.049 Uiso 0.50 1 calc PR
O17 O 0.4497(2) 0.0150(2) 0.7234(5) 0.029(2) Uani 0.50 1 d P
O1L O 1.0000 0.0000 0.609(3) 0.066(10) Uani 0.13 3 d SP

loop_
_atom_site_aniso_label
_atom_site_aniso_U_11
_atom_site_aniso_U_22
_atom_site_aniso_U_33
_atom_site_aniso_U_23
_atom_site_aniso_U_13
_atom_site_aniso_U_12
Sn1 0.01681(15) 0.01750(16) 0.03789(19) 0.000 0.000 0.00838(12)
O1 0.0180(14) 0.0159(14) 0.049(2) 0.000 0.000 0.0104(12)
C1 0.058(2) 0.0432(19) 0.042(2) -0.0121(17) -0.0173(19) 0.0331(18)
Sn2 0.01744(16) 0.01941(16) 0.0708(3) 0.000 0.000 0.01049(13)
C2 0.062(3) 0.065(3) 0.098(4) 0.031(3) 0.043(3) 0.043(2)
O11 0.0224(15) 0.0159(14) 0.057(2) 0.000 0.000 0.0105(13)
C12 0.032(3) 0.022(3) 0.115(5) 0.000 0.000 0.016(2)
C13 0.032(3) 0.019(3) 0.097(11) -0.004(3) 0.009(3) 0.017(3)
N14 0.029(2) 0.0220(19) 0.051(3) 0.000 0.000 0.0143(17)
C14 0.114(8) 0.044(5) 0.067(7) 0.010(5) 0.028(6) 0.052(6)
C15 0.034(4) 0.013(3) 0.103(7) -0.018(4) -0.017(4) 0.013(3)
C16 0.023(3) 0.020(3) 0.080(7) -0.005(3) 0.004(3) 0.010(2)
O17 0.0185(17) 0.0112(15) 0.056(7) -0.0037(19) -0.001(2) 0.0058(13)
O1L 0.069(14) 0.069(14) 0.06(3) 0.000 0.000 0.035(7)

loop_
_atom_type_symbol
_atom_type_description
_atom_type_scat_dispersion_real
_atom_type_scat_dispersion_imag
_atom_type_scat_source
C C 0.0033 0.0016 'International Tables Vol C Tables 4.2.6.8 and 6.1.1.4'
H H 0.0000 0.0000 'International Tables Vol C Tables 4.2.6.8 and 6.1.1.4'
N N 0.0061 0.0033 'International Tables Vol C Tables 4.2.6.8 and 6.1.1.4'
O O 0.0106 0.0060 'International Tables Vol C Tables 4.2.6.8 and 6.1.1.4'
Sn Sn -0.6537 1.4246 'International Tables Vol C Tables 4.2.6.8 and 6.1.1.4'

loop_
_geom_angle_atom_site_label_1
_geom_angle_atom_site_label_2
_geom_angle_atom_site_label_3
_geom_angle
_geom_angle_site_symmetry_1
_geom_angle_site_symmetry_3
C1 Sn1 C1 170.92(17) . 10_557
C1 Sn1 O1 93.25(8) . 3_665
C1 Sn1 O1 93.25(8) 10_557 3_665
C1 Sn1 O1 92.70(9) . .
C1 Sn1 O1 92.70(9) 10_557 .
O1 Sn1 O1 97.70(12) 3_665 .
C1 Sn1 O11 87.40(8) . .
C1 Sn1 O11 87.40(8) 10_557 .
O1 Sn1 O11 169.29(9) 3_665 .
O1 Sn1 O11 71.59(9) . .
C1 Sn1 O17 79.50(18) . .
C1 Sn1 O17 96.63(18) 10_557 .
O1 Sn1 O17 71.18(10) 3_665 .
O1 Sn1 O17 165.81(12) . .
O11 Sn1 O17 119.39(9) . .
C1 Sn1 O17 96.63(18) . 10_557
C1 Sn1 O17 79.50(18) 10_557 10_557
O1 Sn1 O17 71.18(10) 3_665 10_557
O1 Sn1 O17 165.81(12) . 10_557
O11 Sn1 O17 119.39(9) . 10_557
O17 Sn1 O17 17.2(3) . 10_557
Sn2 O1 Sn1 109.16(11) . 2_655
Sn2 O1 Sn1 108.54(10) . .
Sn1 O1 Sn1 142.30(12) 2_655 .
Sn1 C1 H1A 109.5 . .
Sn1 C1 H1B 109.5 . .
H1A C1 H1B 109.5 . .
Sn1 C1 H1C 109.5 . .
H1A C1 H1C 109.5 . .
H1B C1 H1C 109.5 . .
O1 Sn2 O11 79.21(10) . .
O1 Sn2 O17 78.29(11) . 11_657
O11 Sn2 O17 155.53(12) . 11_657
O1 Sn2 O17 78.29(11) . 2_655
O11 Sn2 O17 155.53(12) . 2_655
O17 Sn2 O17 19.0(3) 11_657 2_655
O1 Sn2 C2 119.63(11) . 10_557
O11 Sn2 C2 94.89(12) . 10_557
O17 Sn2 C2 87.95(19) 11_657 10_557
O17 Sn2 C2 104.53(19) 2_655 10_557
O1 Sn2 C2 119.63(11) . .
O11 Sn2 C2 94.89(12) . .
O17 Sn2 C2 104.53(19) 11_657 .
O17 Sn2 C2 87.95(19) 2_655 .
C2 Sn2 C2 120.7(2) 10_557 .
Sn2 C2 H2A 109.5 . .
Sn2 C2 H2B 109.5 . .
H2A C2 H2B 109.5 . .
Sn2 C2 H2C 109.5 . .
H2A C2 H2C 109.5 . .
H2B C2 H2C 109.5 . .
C12 O11 Sn2 125.7(2) . .
C12 O11 Sn1 133.6(2) . .
Sn2 O11 Sn1 100.65(10) . .
O11 C12 C13 113.8(4) . .
O11 C12 H12A 108.8 . .
C13 C12 H12A 108.8 . .
O11 C12 H12B 108.8 . .
C13 C12 H12B 108.8 . .
H12A C12 H12B 107.7 . .
N14 C13 C12 115.2(5) . .
N14 C13 H13A 108.5 . .
C12 C13 H13A 108.5 . .
N14 C13 H13B 108.5 . .
C12 C13 H13B 108.5 . .
H13A C13 H13B 107.5 . .
C15 N14 C15 72.5(7) . 10_557
C15 N14 C13 148.8(4) . 10_557
C15 N14 C13 117.6(5) 10_557 10_557
C15 N14 C13 117.6(4) . .
C15 N14 C13 148.8(4) 10_557 .
C13 N14 C13 38.7(7) 10_557 .
C15 N14 C14 42.8(4) . 10_557
C15 N14 C14 110.7(6) 10_557 10_557
C13 N14 C14 110.4(5) 10_557 10_557
C13 N14 C14 74.9(5) . 10_557
C15 N14 C14 110.7(6) . .
C15 N14 C14 42.8(4) 10_557 .
C13 N14 C14 74.9(5) 10_557 .
C13 N14 C14 110.4(5) . .
C14 N14 C14 133.7(7) 10_557 .
N14 C14 H14A 109.5 . .
N14 C14 H14B 109.5 . .
H14A C14 H14B 109.5 . .
N14 C14 H14C 109.5 . .
H14A C14 H14C 109.5 . .
H14B C14 H14C 109.5 . .
N14 C15 C16 113.3(6) . .
N14 C15 H15A 108.9 . .
C16 C15 H15A 108.9 . .
N14 C15 H15B 108.9 . .
C16 C15 H15B 108.9 . .
H15A C15 H15B 107.7 . .
O17 C16 C15 110.2(4) . .
O17 C16 C15 99.3(4) . 10_557
C15 C16 C15 54.6(6) . 10_557
O17 C16 H16A 109.6 . .
C15 C16 H16A 109.6 . .
C15 C16 H16A 150.9 10_557 .
O17 C16 H16B 109.6 . .
C15 C16 H16B 109.6 . .
C15 C16 H16B 63.6 10_557 .
H16A C16 H16B 108.1 . .
C16 O17 C16 38.5(5) . 10_557
C16 O17 Sn2 124.2(3) . 3_665
C16 O17 Sn2 112.2(3) 10_557 3_665
C16 O17 Sn1 135.0(3) . .
C16 O17 Sn1 120.8(3) 10_557 .
Sn2 O17 Sn1 100.03(13) 3_665 .

loop_
_geom_bond_atom_site_label_1
_geom_bond_atom_site_label_2
_geom_bond_distance
_geom_bond_site_symmetry_2
Sn1 C1 2.110(3) .
Sn1 C1 2.110(3) 10_557
Sn1 O1 2.145(2) 3_665
Sn1 O1 2.146(3) .
Sn1 O11 2.314(2) .
Sn1 O17 2.323(3) .
Sn1 O17 2.323(3) 10_557
O1 Sn2 2.020(2) .
O1 Sn1 2.145(2) 2_655
C1 H1A 0.9800 .
C1 H1B 0.9800 .
C1 H1C 0.9800 .
Sn2 O11 2.077(2) .
Sn2 O17 2.104(3) 11_657
Sn2 O17 2.104(3) 2_655
Sn2 C2 2.119(4) 10_557
Sn2 C2 2.119(4) .
C2 H2A 0.9800 .
C2 H2B 0.9800 .
C2 H2C 0.9800 .
O11 C12 1.378(5) .
C12 C13 1.456(7) .
C12 H12A 0.9900 .
C12 H12B 0.9900 .
C13 N14 1.399(6) .
C13 H13A 0.9900 .
C13 H13B 0.9900 .
N14 C15 1.399(7) .
N14 C15 1.399(7) 10_557
N14 C13 1.399(6) 10_557
N14 C14 1.517(8) 10_557
N14 C14 1.517(8) .
C14 H14A 0.9800 .
C14 H14B 0.9800 .
C14 H14C 0.9800 .
C15 C16 1.497(7) .
C15 H15A 0.9900 .
C15 H15B 0.9900 .
C16 O17 1.406(6) .
C16 C15 1.985(10) 10_557
C16 H16A 0.9900 .
C16 H16B 0.9900 .
O17 C16 1.640(7) 10_557
O17 Sn2 2.104(3) 3_665

loop_
_geom_torsion_atom_site_label_1
_geom_torsion_atom_site_label_2
_geom_torsion_atom_site_label_3
_geom_torsion_atom_site_label_4
_geom_torsion
_geom_torsion_site_symmetry_1
_geom_torsion_site_symmetry_4
C1 Sn1 O1 Sn2 -86.35(8) . .
C1 Sn1 O1 Sn2 86.35(8) 10_557 .
O1 Sn1 O1 Sn2 180.0 3_665 .
O11 Sn1 O1 Sn2 0.0 . .
O17 Sn1 O1 Sn2 -142.5(6) . .
O17 Sn1 O1 Sn2 142.5(6) 10_557 .
C1 Sn1 O1 Sn1 93.65(8) . 2_655
C1 Sn1 O1 Sn1 -93.65(8) 10_557 2_655
O1 Sn1 O1 Sn1 0.0 3_665 2_655
O11 Sn1 O1 Sn1 180.0 . 2_655
O17 Sn1 O1 Sn1 37.5(6) . 2_655
O17 Sn1 O1 Sn1 -37.5(6) 10_557 2_655
Sn1 O1 Sn2 O11 180.0 2_655 .
Sn1 O1 Sn2 O11 0.0 . .
Sn1 O1 Sn2 O17 9.69(18) 2_655 11_657
Sn1 O1 Sn2 O17 -170.31(18) . 11_657
Sn1 O1 Sn2 O17 -9.69(18) 2_655 2_655
Sn1 O1 Sn2 O17 170.31(18) . 2_655
Sn1 O1 Sn2 C2 90.49(13) 2_655 10_557
Sn1 O1 Sn2 C2 -89.51(13) . 10_557
Sn1 O1 Sn2 C2 -90.49(13) 2_655 .
Sn1 O1 Sn2 C2 89.51(13) . .
O1 Sn2 O11 C12 180.0 . .
O17 Sn2 O11 C12 -156.5(4) 11_657 .
O17 Sn2 O11 C12 156.5(4) 2_655 .
C2 Sn2 O11 C12 -60.74(10) 10_557 .
C2 Sn2 O11 C12 60.74(10) . .
O1 Sn2 O11 Sn1 0.0 . .
O17 Sn2 O11 Sn1 23.5(4) 11_657 .
O17 Sn2 O11 Sn1 -23.5(4) 2_655 .
C2 Sn2 O11 Sn1 119.26(10) 10_557 .
C2 Sn2 O11 Sn1 -119.26(10) . .
C1 Sn1 O11 C12 -86.28(9) . .
C1 Sn1 O11 C12 86.28(9) 10_557 .
O1 Sn1 O11 C12 180.0 3_665 .
O1 Sn1 O11 C12 180.0 . .
O17 Sn1 O11 C12 -9.87(18) . .
O17 Sn1 O11 C12 9.87(18) 10_557 .
C1 Sn1 O11 Sn2 93.72(9) . .
C1 Sn1 O11 Sn2 -93.72(9) 10_557 .
O1 Sn1 O11 Sn2 0.0 3_665 .
O1 Sn1 O11 Sn2 0.0 . .
O17 Sn1 O11 Sn2 170.13(18) . .
O17 Sn1 O11 Sn2 -170.13(18) 10_557 .
Sn2 O11 C12 C13 -159.6(3) . .
Sn1 O11 C12 C13 20.4(3) . .
O11 C12 C13 N14 -41.5(6) . .
C12 C13 N14 C15 149.5(5) . .
C12 C13 N14 C15 -108.4(9) . 10_557
C12 C13 N14 C13 -57.5(5) . 10_557
C12 C13 N14 C14 146.4(6) . 10_557
C12 C13 N14 C14 -82.1(6) . .
C15 N14 C15 C16 53.2(6) 10_557 .
C13 N14 C15 C16 167.9(7) 10_557 .
C13 N14 C15 C16 -158.9(5) . .
C14 N14 C15 C16 -154.4(10) 10_557 .
C14 N14 C15 C16 72.9(6) . .
N14 C15 C16 O17 45.8(8) . .
N14 C15 C16 C15 -41.3(5) . 10_557
C15 C16 O17 C16 -100.4(5) . 10_557
C15 C16 O17 C16 -44.9(3) 10_557 10_557
C15 C16 O17 Sn2 176.4(5) . 3_665
C15 C16 O17 Sn2 -128.0(4) 10_557 3_665
C15 C16 O17 Sn1 -15.8(10) . .
C15 C16 O17 Sn1 39.8(7) 10_557 .
C1 Sn1 O17 C16 84.8(7) . .
C1 Sn1 O17 C16 -86.9(7) 10_557 .
O1 Sn1 O17 C16 -178.1(7) 3_665 .
O1 Sn1 O17 C16 142.3(5) . .
O11 Sn1 O17 C16 3.8(7) . .
O17 Sn1 O17 C16 -91.1(7) 10_557 .
C1 Sn1 O17 C16 130.9(4) . 10_557
C1 Sn1 O17 C16 -40.8(4) 10_557 10_557
O1 Sn1 O17 C16 -132.0(4) 3_665 10_557
O1 Sn1 O17 C16 -171.6(4) . 10_557
O11 Sn1 O17 C16 50.0(4) . 10_557
O17 Sn1 O17 C16 -44.9(4) 10_557 10_557
C1 Sn1 O17 Sn2 -105.5(2) . 3_665
C1 Sn1 O17 Sn2 82.8(2) 10_557 3_665
O1 Sn1 O17 Sn2 -8.36(15) 3_665 3_665
O1 Sn1 O17 Sn2 -48.0(7) . 3_665
O11 Sn1 O17 Sn2 173.57(11) . 3_665
O17 Sn1 O17 Sn2 78.7(2) 10_557 3_665
